data_1528788
loop_
_publ_author_name
'Patel, R.'
'Simon, C.'
'Weller, M.T.'

_publ_section_title
;
 Ln Sr Sc O4 (Ln = La, Ce, Pr, Nd and Sm) systems and structure
 correlations for A2 B O4 (K2 Ni F4) structure types
;
_journal_name_full 'Journal of Solid State Chemistry'
_journal_page_first 349
_journal_page_last 359
_journal_volume 180
_journal_year 2007
_chemical_formula_sum 'La O4 Sc Sr'
_chemical_name_systematic '(La Sr) Sc O4'
_space_group_IT_number 139
_symmetry_space_group_name_Hall '-I 4 2'
_symmetry_space_group_name_H-M 'I 4/m m m'
_cell_angle_alpha 90
_cell_angle_beta 90
_cell_angle_gamma 90
_cell_formula_units_Z 2
_cell_length_a 4.08413
_cell_length_b 4.08413
_cell_length_c 12.73932
_cell_volume 212.493
_citation_journal_id_ASTM JSSCBI
_cod_data_source_file Patel_JSSCBI_2007_1248.cif
_cod_data_source_block La1O4Sc1Sr1
_cod_original_cell_volume 212.4933
_cod_original_formula_sum 'La1 O4 Sc1 Sr1'
_cod_database_code 1528788

loop_
_symmetry_equiv_pos_as_xyz
x,y,z
-y,x,z
-x,-y,z
y,-x,z
x,-y,-z
y,x,-z
-x,y,-z
-y,-x,-z
-x,-y,-z
y,-x,-z
x,y,-z
-y,x,-z
-x,y,z
-y,-x,z
x,-y,z
y,x,z
x+1/2,y+1/2,z+1/2
-y+1/2,x+1/2,z+1/2
-x+1/2,-y+1/2,z+1/2
y+1/2,-x+1/2,z+1/2
x+1/2,-y+1/2,-z+1/2
y+1/2,x+1/2,-z+1/2
-x+1/2,y+1/2,-z+1/2
-y+1/2,-x+1/2,-z+1/2
-x+1/2,-y+1/2,-z+1/2
y+1/2,-x+1/2,-z+1/2
x+1/2,y+1/2,-z+1/2
-y+1/2,x+1/2,-z+1/2
-x+1/2,y+1/2,z+1/2
-y+1/2,-x+1/2,z+1/2
x+1/2,-y+1/2,z+1/2
y+1/2,x+1/2,z+1/2

loop_
_atom_site_label
_atom_site_type_symbol
_atom_site_fract_x
_atom_site_fract_y
_atom_site_fract_z
_atom_site_occupancy
_atom_site_U_iso_or_equiv
Sr1 Sr+2 0 0 0.3555 0.5 0.0
Sc1 Sc+3 0 0 0 1 0.0
O1 O-2 0.5 0 0 1 0.0
O2 O-2 0 0 0.172 1 0.0
La1 La+3 0 0 0.3555 0.5 0.0
